data_1553964
loop_
_publ_author_name
'Li, Shoulei'
'Liu, Bin'
'Chen, Li'
'Li, Xin'
'Cheng, Jin-Pei'

_publ_section_title
;
 N-Heterocyclic carbene promoted enantioselective desymmetrization
 reaction of diarylalkane-bisphenols
;
_journal_issue 7
_journal_name_full 'Organic Chemistry Frontiers'
_journal_page_first 1101
_journal_paper_doi 10.1039/C7QO01083D
_journal_volume 5
_journal_year 2018
_chemical_absolute_configuration ad
_chemical_formula_moiety 'C26 H27 Br O3'
_chemical_formula_sum 'C26 H27 Br O3'
_chemical_formula_weight 467.38
_space_group_crystal_system orthorhombic
_space_group_IT_number 18
_space_group_name_Hall 'P 2 2ab'
_space_group_name_H-M_alt 'P 21 21 2'
_atom_sites_solution_hydrogens geom
_atom_sites_solution_primary dual
_audit_creation_date 2017-09-05
_audit_creation_method
;
Olex2 1.2
(compiled 2017.08.10 svn.r3458 for OlexSys, GUI svn.r5381)
;
_audit_update_record
;
2017-09-14 deposited with the CCDC.
2018-01-22 downloaded from the CCDC.
;
_cell_angle_alpha 90
_cell_angle_beta 90
_cell_angle_gamma 90
_cell_formula_units_Z 4
_cell_length_a 14.839(4)
_cell_length_b 17.596(4)
_cell_length_c 8.652(2)
_cell_measurement_reflns_used 7046
_cell_measurement_temperature 173(2)
_cell_measurement_theta_max 27.4661
_cell_measurement_theta_min 2.3149
_cell_volume 2259.1(10)
_computing_cell_refinement 'CrystalClear (Rigaku Inc., 2007)'
_computing_data_collection 'CrystalClear (Rigaku Inc., 2007)'
_computing_data_reduction 'CrystalClear (Rigaku Inc., 2007)'
_computing_molecular_graphics 'Olex2 (Dolomanov et al., 2009)'
_computing_publication_material 'CIFTAB (Sheldrick, 2013)'
_computing_structure_refinement 'ShelXL (Sheldrick, 2015)'
_computing_structure_solution 'ShelXT (Sheldrick, 2015)'
_diffrn_ambient_temperature 173.15
_diffrn_measured_fraction_theta_full 0.997
_diffrn_measured_fraction_theta_max 0.998
_diffrn_measurement_device_type 'MM007-HF CCD(Saturn 724+)'
_diffrn_measurement_method '\w scans at fixed \c = 45\%'
_diffrn_radiation_monochromator Confocal
_diffrn_radiation_type MoK\a
_diffrn_radiation_wavelength 0.71073
_diffrn_reflns_av_R_equivalents 0.0589
_diffrn_reflns_av_unetI/netI 0.0588
_diffrn_reflns_Laue_measured_fraction_full 0.997
_diffrn_reflns_Laue_measured_fraction_max 0.998
_diffrn_reflns_limit_h_max 19
_diffrn_reflns_limit_h_min -19
_diffrn_reflns_limit_k_max 22
_diffrn_reflns_limit_k_min -22
_diffrn_reflns_limit_l_max 11
_diffrn_reflns_limit_l_min -10
_diffrn_reflns_number 15380
_diffrn_reflns_point_group_measured_fraction_full 0.998
_diffrn_reflns_point_group_measured_fraction_max 0.997
_diffrn_reflns_theta_full 25.242
_diffrn_reflns_theta_max 27.458
_diffrn_reflns_theta_min 2.745
_diffrn_source 'Rotating Anode'
_exptl_absorpt_coefficient_mu 1.844
_exptl_absorpt_correction_T_max 1.0000
_exptl_absorpt_correction_T_min 0.72002
_exptl_absorpt_correction_type multi-scan
_exptl_absorpt_process_details 'CrystalClear (Rigaku Inc., 2007)'
_exptl_crystal_colour colorless
_exptl_crystal_density_diffrn 1.374
_exptl_crystal_description block
_exptl_crystal_F_000 968
_exptl_crystal_size_max 0.323
_exptl_crystal_size_mid 0.261
_exptl_crystal_size_min 0.112
_refine_diff_density_max 0.368
_refine_diff_density_min -0.293
_refine_diff_density_rms 0.053
_refine_ls_abs_structure_details
;
 Flack x determined using 1521 quotients [(I+)-(I-)]/[(I+)+(I-)]
 (Parsons, Flack and Wagner, Acta Cryst. B69 (2013) 249-259).
;
_refine_ls_abs_structure_Flack 0.005(7)
_refine_ls_extinction_method none
_refine_ls_goodness_of_fit_ref 1.101
_refine_ls_hydrogen_treatment constr
_refine_ls_matrix_type full
_refine_ls_number_parameters 277
_refine_ls_number_reflns 5155
_refine_ls_number_restraints 0
_refine_ls_restrained_S_all 1.101
_refine_ls_R_factor_all 0.0550
_refine_ls_R_factor_gt 0.0480
_refine_ls_shift/su_max 0.000
_refine_ls_shift/su_mean 0.000
_refine_ls_structure_factor_coef Fsqd
_refine_ls_weighting_details 'w=1/[\s^2^(Fo^2^)+(0.0162P)^2^+0.8236P] where P=(Fo^2^+2Fc^2^)/3'
_refine_ls_weighting_scheme calc
_refine_ls_wR_factor_gt 0.0846
_refine_ls_wR_factor_ref 0.0877
_reflns_Friedel_coverage 0.762
_reflns_Friedel_fraction_full 0.998
_reflns_Friedel_fraction_max 0.997
_reflns_number_gt 4673
_reflns_number_total 5155
_reflns_threshold_expression 'I > 2\s(I)'
_cod_data_source_file c7qo01083d2.cif
_cod_data_source_block a
_cod_original_cell_volume 2259.2(9)
_cod_database_code 1553964
_shelx_space_group_comment
;
The symmetry employed for this shelxl refinement is uniquely defined
by the following loop, which should always be used as a source of
symmetry information in preference to the above space-group names.
They are only intended as comments.
;
_shelx_estimated_absorpt_t_max 0.820
_shelx_estimated_absorpt_t_min 0.587
_olex2_refinement_description
;
1. Fixed Uiso
 At 1.2 times of:
  All C(H) groups
 At 1.5 times of:
  All C(H,H,H) groups, All O(H) groups
2.a Ternary CH refined with riding coordinates:
 C1(H1A)
2.b Aromatic/amide H refined with riding coordinates:
 C4(H4), C5(H5), C7(H7), C15(H15), C16(H16), C18(H18), C23(H23), C24(H24),
 C25(H25), C26(H26)
2.c Idealised Me refined as rotating group:
 C8(H8A,H8B,H8C), C10(H10A,H10B,H10C), C11(H11A,H11B,H11C), C12(H12A,H12B,
 H12C), C19(H19A,H19B,H19C)
2.d Idealised tetrahedral OH refined as rotating group:
 O1(H1)
;
_shelx_shelxl_version_number 2016/6
_olex2_submission_special_instructions 'No special instructions were received'

loop_
_space_group_symop_operation_xyz
'x, y, z'
'-x, -y, z'
'-x+1/2, y+1/2, -z'
'x+1/2, -y+1/2, -z'

loop_
_atom_site_label
_atom_site_type_symbol
_atom_site_fract_x
_atom_site_fract_y
_atom_site_fract_z
_atom_site_U_iso_or_equiv
_atom_site_adp_type
_atom_site_occupancy
_atom_site_site_symmetry_order
_atom_site_calc_flag
_atom_site_refinement_flags_posn
Br1 Br 0.47613(3) 0.29058(3) 0.13965(6) 0.04757(15) Uani 1 1 d .
O1 O 0.39601(19) 0.59781(19) 0.3925(4) 0.0399(8) Uani 1 1 d .
H1 H 0.452361 0.601671 0.387785 0.060 Uiso 1 1 calc GR
O2 O 0.26861(18) 0.43798(15) 0.3209(3) 0.0267(6) Uani 1 1 d .
O3 O 0.40844(19) 0.40433(19) 0.4001(4) 0.0382(8) Uani 1 1 d .
C1 C 0.2154(3) 0.5777(2) 0.4599(5) 0.0232(8) Uani 1 1 d .
H1A H 0.253535 0.565472 0.367934 0.028 Uiso 1 1 calc R
C2 C 0.2746(3) 0.6304(2) 0.5577(5) 0.0250(9) Uani 1 1 d .
C3 C 0.3644(3) 0.6397(2) 0.5154(5) 0.0269(9) Uani 1 1 d .
C4 C 0.4203(3) 0.6894(2) 0.5945(5) 0.0306(10) Uani 1 1 d .
H4 H 0.480327 0.697621 0.559994 0.037 Uiso 1 1 calc R
C5 C 0.3883(3) 0.7270(2) 0.7242(5) 0.0301(10) Uani 1 1 d .
H5 H 0.426955 0.760650 0.778733 0.036 Uiso 1 1 calc R
C6 C 0.3011(3) 0.7162(2) 0.7753(5) 0.0285(9) Uani 1 1 d .
C7 C 0.2452(3) 0.6690(2) 0.6883(5) 0.0272(9) Uani 1 1 d .
H7 H 0.184313 0.662926 0.719906 0.033 Uiso 1 1 calc R
C8 C 0.2689(3) 0.7532(3) 0.9232(5) 0.0428(12) Uani 1 1 d .
H8A H 0.311934 0.742646 1.006389 0.064 Uiso 1 1 calc GR
H8B H 0.209696 0.732709 0.951100 0.064 Uiso 1 1 calc GR
H8C H 0.264189 0.808266 0.907920 0.064 Uiso 1 1 calc GR
C9 C 0.1273(3) 0.6131(2) 0.3891(5) 0.0271(9) Uani 1 1 d .
C10 C 0.0993(3) 0.5620(3) 0.2538(5) 0.0371(11) Uani 1 1 d .
H10A H 0.148032 0.560283 0.177413 0.056 Uiso 1 1 calc GR
H10B H 0.044769 0.582601 0.205446 0.056 Uiso 1 1 calc GR
H10C H 0.087181 0.510592 0.291895 0.056 Uiso 1 1 calc GR
C11 C 0.0471(3) 0.6203(3) 0.4985(5) 0.0359(11) Uani 1 1 d .
H11A H 0.032792 0.570411 0.542350 0.054 Uiso 1 1 calc GR
H11B H -0.005191 0.639556 0.441391 0.054 Uiso 1 1 calc GR
H11C H 0.062119 0.655719 0.582116 0.054 Uiso 1 1 calc GR
C12 C 0.1505(3) 0.6917(2) 0.3236(5) 0.0413(12) Uani 1 1 d .
H12A H 0.158271 0.727791 0.408825 0.062 Uiso 1 1 calc GR
H12B H 0.101452 0.708981 0.256343 0.062 Uiso 1 1 calc GR
H12C H 0.206438 0.688509 0.263897 0.062 Uiso 1 1 calc GR
C13 C 0.2016(3) 0.5012(2) 0.5399(5) 0.0234(8) Uani 1 1 d .
C14 C 0.2315(3) 0.4340(2) 0.4721(5) 0.0243(9) Uani 1 1 d .
C15 C 0.2186(3) 0.3634(2) 0.5386(5) 0.0297(10) Uani 1 1 d .
H15 H 0.239097 0.318894 0.487617 0.036 Uiso 1 1 calc R
C16 C 0.1756(3) 0.3581(2) 0.6796(5) 0.0314(10) Uani 1 1 d .
H16 H 0.166260 0.309689 0.725491 0.038 Uiso 1 1 calc R
C17 C 0.1461(3) 0.4232(2) 0.7548(5) 0.0286(9) Uani 1 1 d .
C18 C 0.1600(3) 0.4931(2) 0.6837(5) 0.0272(9) Uani 1 1 d .
H18 H 0.140214 0.537689 0.735571 0.033 Uiso 1 1 calc R
C19 C 0.1001(3) 0.4188(3) 0.9096(5) 0.0424(12) Uani 1 1 d .
H19A H 0.065298 0.371561 0.916034 0.064 Uiso 1 1 calc GR
H19B H 0.059610 0.462337 0.921880 0.064 Uiso 1 1 calc GR
H19C H 0.145570 0.419519 0.991832 0.064 Uiso 1 1 calc GR
C20 C 0.3568(3) 0.4230(2) 0.2988(5) 0.0283(9) Uani 1 1 d .
C21 C 0.3783(3) 0.4326(2) 0.1321(5) 0.0287(9) Uani 1 1 d .
C22 C 0.4259(3) 0.3792(2) 0.0455(5) 0.0335(10) Uani 1 1 d .
C23 C 0.4357(3) 0.3870(3) -0.1117(6) 0.0431(12) Uani 1 1 d .
H23 H 0.466096 0.348858 -0.169250 0.052 Uiso 1 1 calc R
C24 C 0.4018(3) 0.4498(3) -0.1858(6) 0.0470(13) Uani 1 1 d .
H24 H 0.408502 0.454890 -0.294462 0.056 Uiso 1 1 calc R
C25 C 0.3580(3) 0.5055(3) -0.1029(5) 0.0407(12) Uani 1 1 d .
H25 H 0.336774 0.549777 -0.153937 0.049 Uiso 1 1 calc R
C26 C 0.3450(3) 0.4970(3) 0.0542(5) 0.0342(10) Uani 1 1 d .
H26 H 0.313286 0.534970 0.110224 0.041 Uiso 1 1 calc R

loop_
_atom_site_aniso_label
_atom_site_aniso_U_11
_atom_site_aniso_U_22
_atom_site_aniso_U_33
_atom_site_aniso_U_23
_atom_site_aniso_U_13
_atom_site_aniso_U_12
Br1 0.0427(3) 0.0397(2) 0.0603(3) -0.0041(3) 0.0027(3) 0.0134(2)
O1 0.0203(15) 0.059(2) 0.040(2) -0.0149(17) 0.0059(14) -0.0063(15)
O2 0.0235(14) 0.0315(15) 0.0252(16) -0.0039(13) -0.0007(12) 0.0067(12)
O3 0.0252(15) 0.056(2) 0.0331(19) 0.0057(16) -0.0028(13) 0.0082(15)
C1 0.0192(18) 0.026(2) 0.025(2) 0.0005(17) -0.0002(16) -0.0004(16)
C2 0.0222(19) 0.0221(19) 0.031(2) 0.0015(18) -0.0047(18) -0.0001(16)
C3 0.025(2) 0.030(2) 0.026(2) -0.0013(18) -0.0010(17) 0.0003(17)
C4 0.0193(18) 0.037(2) 0.035(3) 0.0044(19) -0.0028(17) -0.0052(17)
C5 0.027(2) 0.029(2) 0.034(2) -0.0034(18) -0.0098(19) -0.0057(18)
C6 0.031(2) 0.0223(19) 0.032(2) -0.0014(19) -0.0055(18) 0.0027(18)
C7 0.0212(19) 0.027(2) 0.034(3) -0.0007(18) 0.0024(17) -0.0001(16)
C8 0.035(2) 0.048(3) 0.045(3) -0.018(2) -0.004(2) 0.001(2)
C9 0.0212(19) 0.029(2) 0.031(2) 0.0021(18) -0.0059(17) -0.0023(16)
C10 0.027(2) 0.043(3) 0.042(3) -0.009(2) -0.010(2) 0.001(2)
C11 0.023(2) 0.043(3) 0.042(3) 0.001(2) 0.0002(19) 0.0041(19)
C12 0.040(3) 0.037(3) 0.046(3) 0.013(2) -0.012(2) -0.005(2)
C13 0.0195(19) 0.0254(19) 0.025(2) -0.0016(18) -0.0031(18) -0.0001(15)
C14 0.0196(19) 0.029(2) 0.025(2) -0.0023(18) -0.0013(16) 0.0026(17)
C15 0.029(2) 0.024(2) 0.036(3) -0.0039(19) -0.0018(19) 0.0045(18)
C16 0.033(2) 0.025(2) 0.035(3) 0.0050(19) -0.0030(19) 0.0040(18)
C17 0.025(2) 0.031(2) 0.030(2) 0.0023(19) 0.0011(17) 0.0019(18)
C18 0.025(2) 0.0259(19) 0.031(2) -0.0067(18) -0.0007(18) 0.0028(17)
C19 0.049(3) 0.034(2) 0.044(3) 0.009(2) 0.014(2) 0.007(2)
C20 0.025(2) 0.028(2) 0.032(2) 0.0002(18) -0.0013(18) 0.0028(18)
C21 0.0232(19) 0.032(2) 0.031(2) -0.003(2) 0.0004(18) -0.0017(16)
C22 0.025(2) 0.037(2) 0.038(3) -0.001(2) 0.0024(19) 0.0003(19)
C23 0.041(3) 0.052(3) 0.037(3) -0.009(2) 0.007(2) 0.001(2)
C24 0.044(3) 0.070(3) 0.027(3) -0.001(2) 0.002(2) -0.011(3)
C25 0.037(3) 0.046(3) 0.039(3) 0.008(2) -0.002(2) 0.001(2)
C26 0.031(2) 0.039(2) 0.032(2) -0.001(2) -0.002(2) 0.0046(19)

loop_
_atom_type_symbol
_atom_type_description
_atom_type_scat_dispersion_real
_atom_type_scat_dispersion_imag
_atom_type_scat_source
C C 0.0033 0.0016 'International Tables Vol C Tables 4.2.6.8 and 6.1.1.4'
H H 0.0000 0.0000 'International Tables Vol C Tables 4.2.6.8 and 6.1.1.4'
Br Br -0.2901 2.4595 'International Tables Vol C Tables 4.2.6.8 and 6.1.1.4'
O O 0.0106 0.0060 'International Tables Vol C Tables 4.2.6.8 and 6.1.1.4'

loop_
_geom_angle_atom_site_label_1
_geom_angle_atom_site_label_2
_geom_angle_atom_site_label_3
_geom_angle
C3 O1 H1 109.5
C20 O2 C14 119.8(3)
C2 C1 H1A 104.2
C2 C1 C9 116.9(3)
C9 C1 H1A 104.2
C13 C1 H1A 104.2
C13 C1 C2 111.2(3)
C13 C1 C9 114.4(3)
C3 C2 C1 118.3(4)
C7 C2 C1 124.4(4)
C7 C2 C3 117.2(4)
O1 C3 C2 117.8(4)
O1 C3 C4 121.0(4)
C4 C3 C2 121.2(4)
C3 C4 H4 120.2
C3 C4 C5 119.7(4)
C5 C4 H4 120.2
C4 C5 H5 119.5
C6 C5 C4 121.0(4)
C6 C5 H5 119.5
C5 C6 C7 117.8(4)
C5 C6 C8 120.6(4)
C7 C6 C8 121.6(4)
C2 C7 C6 122.9(4)
C2 C7 H7 118.5
C6 C7 H7 118.5
C6 C8 H8A 109.5
C6 C8 H8B 109.5
C6 C8 H8C 109.5
H8A C8 H8B 109.5
H8A C8 H8C 109.5
H8B C8 H8C 109.5
C10 C9 C1 107.0(3)
C10 C9 C12 107.9(4)
C11 C9 C1 116.1(3)
C11 C9 C10 108.2(3)
C11 C9 C12 109.2(4)
C12 C9 C1 108.3(3)
C9 C10 H10A 109.5
C9 C10 H10B 109.5
C9 C10 H10C 109.5
H10A C10 H10B 109.5
H10A C10 H10C 109.5
H10B C10 H10C 109.5
C9 C11 H11A 109.5
C9 C11 H11B 109.5
C9 C11 H11C 109.5
H11A C11 H11B 109.5
H11A C11 H11C 109.5
H11B C11 H11C 109.5
C9 C12 H12A 109.5
C9 C12 H12B 109.5
C9 C12 H12C 109.5
H12A C12 H12B 109.5
H12A C12 H12C 109.5
H12B C12 H12C 109.5
C14 C13 C1 121.0(4)
C14 C13 C18 115.5(4)
C18 C13 C1 123.5(4)
C13 C14 O2 118.0(3)
C15 C14 O2 118.8(4)
C15 C14 C13 122.9(4)
C14 C15 H15 120.2
C16 C15 C14 119.6(4)
C16 C15 H15 120.2
C15 C16 H16 119.9
C15 C16 C17 120.3(4)
C17 C16 H16 119.9
C16 C17 C18 118.4(4)
C16 C17 C19 121.1(4)
C18 C17 C19 120.5(4)
C13 C18 H18 118.3
C17 C18 C13 123.3(4)
C17 C18 H18 118.3
C17 C19 H19A 109.5
C17 C19 H19B 109.5
C17 C19 H19C 109.5
H19A C19 H19B 109.5
H19A C19 H19C 109.5
H19B C19 H19C 109.5
O2 C20 C21 108.9(3)
O3 C20 O2 124.4(4)
O3 C20 C21 126.7(4)
C22 C21 C20 123.6(4)
C22 C21 C26 117.6(4)
C26 C21 C20 118.7(4)
C21 C22 Br1 121.3(3)
C23 C22 Br1 117.5(4)
C23 C22 C21 121.2(4)
C22 C23 H23 119.9
C24 C23 C22 120.2(5)
C24 C23 H23 119.9
C23 C24 H24 119.9
C23 C24 C25 120.2(5)
C25 C24 H24 119.9
C24 C25 H25 119.9
C24 C25 C26 120.1(5)
C26 C25 H25 119.9
C21 C26 H26 119.7
C25 C26 C21 120.6(5)
C25 C26 H26 119.7

loop_
_geom_bond_atom_site_label_1
_geom_bond_atom_site_label_2
_geom_bond_distance
Br1 C22 1.911(4)
O1 H1 0.8400
O1 C3 1.376(5)
O2 C14 1.421(5)
O2 C20 1.348(5)
O3 C20 1.210(5)
C1 H1A 1.0000
C1 C2 1.532(5)
C1 C9 1.572(5)
C1 C13 1.529(5)
C2 C3 1.391(6)
C2 C7 1.389(6)
C3 C4 1.386(6)
C4 H4 0.9500
C4 C5 1.387(6)
C5 H5 0.9500
C5 C6 1.380(6)
C6 C7 1.395(6)
C6 C8 1.513(6)
C7 H7 0.9500
C8 H8A 0.9800
C8 H8B 0.9800
C8 H8C 0.9800
C9 C10 1.533(6)
C9 C11 1.526(6)
C9 C12 1.534(5)
C10 H10A 0.9800
C10 H10B 0.9800
C10 H10C 0.9800
C11 H11A 0.9800
C11 H11B 0.9800
C11 H11C 0.9800
C12 H12A 0.9800
C12 H12B 0.9800
C12 H12C 0.9800
C13 C14 1.392(5)
C13 C18 1.396(6)
C14 C15 1.382(6)
C15 H15 0.9500
C15 C16 1.379(6)
C16 H16 0.9500
C16 C17 1.389(6)
C17 C18 1.391(6)
C17 C19 1.505(6)
C18 H18 0.9500
C19 H19A 0.9800
C19 H19B 0.9800
C19 H19C 0.9800
C20 C21 1.487(6)
C21 C22 1.395(6)
C21 C26 1.407(6)
C22 C23 1.374(6)
C23 H23 0.9500
C23 C24 1.373(7)
C24 H24 0.9500
C24 C25 1.376(7)
C25 H25 0.9500
C25 C26 1.382(6)
C26 H26 0.9500

loop_
_geom_hbond_atom_site_label_D
_geom_hbond_atom_site_label_H
_geom_hbond_atom_site_label_A
_geom_hbond_distance_DH
_geom_hbond_distance_HA
_geom_hbond_distance_DA
_geom_hbond_angle_DHA
_geom_hbond_site_symmetry_A
O1 H1 Br1 0.84 3.05 3.499(3) 115.5 2_665
O1 H1 O3 0.84 2.07 2.903(4) 170.5 2_665
